data_7249818
loop_
_publ_author_name
'Aly, Ashraf A.'
'Abd El-Naby, Hisham A.'
'Ahmed, Essam Kh.'
'Gedamy, Sageda A.'
'Rissanen, Kari'
'Nieger, Martin'
'Brown, Alan B.'
'Shehat, Michael G.'
'Shaaban, Marwa M.'
'Atta, Amal'

_publ_section_title
;
 Microwave-assisted synthesis and in vitro and in silico studies of
 pyrano[3,2-c]quinoline-3-carboxylates as dual acting anti-cancer and
 anti-microbial agents and potential topoisomerase II and DNA-gyrase
 inhibitors
;
_journal_issue 3
_journal_name_full 'RSC Advances'
_journal_page_first 1941
_journal_page_last 1956
_journal_paper_doi 10.1039/D4RA06201A
_journal_volume 15
_journal_year 2025
_chemical_formula_moiety 'C20 H18 N2 O5'
_chemical_formula_sum 'C20 H18 N2 O5'
_chemical_formula_weight 366.36
_chemical_name_systematic
'ethyl 2-amino-4-(furan-2-yl)-6-methyl-5-oxo-5,6-dihydro-4H-pyrano[3,2-c]quinoline-3-carboxylate'
_space_group_crystal_system triclinic
_space_group_IT_number 2
_space_group_name_Hall '-P 1'
_space_group_name_H-M_alt 'P -1'
_atom_sites_solution_hydrogens mixed
_atom_sites_solution_primary dual
_atom_sites_solution_secondary difmap
_audit_creation_method SHELXL-2014/7
_audit_update_record
;
2023-12-07 deposited with the CCDC.	2024-12-23 downloaded from the CCDC.
;
_cell_angle_alpha 91.662(2)
_cell_angle_beta 90.972(2)
_cell_angle_gamma 115.979(2)
_cell_formula_units_Z 4
_cell_length_a 7.9731(2)
_cell_length_b 8.1795(2)
_cell_length_c 28.7599(7)
_cell_measurement_reflns_used 13893
_cell_measurement_temperature 120(2)
_cell_measurement_theta_max 78.7
_cell_measurement_theta_min 6.0
_cell_volume 1684.46(8)
_computing_cell_refinement 'CrysAlisPro 1.171.42.89a (Rigaku OD, 2023)'
_computing_data_collection 'CrysAlisPro 1.171.42.89a (Rigaku OD, 2023)'
_computing_data_reduction 'CrysAlisPro 1.171.42.89a (Rigaku OD, 2023)'
_computing_structure_refinement 'SHELXL-2014/7 (Sheldrick, 2014)'
_computing_structure_solution SHELXT
_diffrn_ambient_temperature 120(2)
_diffrn_detector 'Hybrid Pixel Array Detector'
_diffrn_detector_area_resol_mean 10.0000
_diffrn_detector_type 'HyPix-Arc 100'
_diffrn_measured_fraction_theta_full 1.000
_diffrn_measured_fraction_theta_max 0.997
_diffrn_measurement_device 'four-circle diffractometer'
_diffrn_measurement_device_type 'XtaLAB Synergy R, HyPix-Arc 100'
_diffrn_measurement_method 'omega scans, 0.5 deg.'
_diffrn_radiation_monochromator mirror
_diffrn_radiation_probe x-ray
_diffrn_radiation_type CuK\a
_diffrn_radiation_wavelength 1.54184
_diffrn_reflns_av_unetI/netI 0.0225
_diffrn_reflns_Laue_measured_fraction_full 1.000
_diffrn_reflns_Laue_measured_fraction_max 0.997
_diffrn_reflns_limit_h_max 10
_diffrn_reflns_limit_h_min -10
_diffrn_reflns_limit_k_max 10
_diffrn_reflns_limit_k_min -10
_diffrn_reflns_limit_l_max 36
_diffrn_reflns_limit_l_min -35
_diffrn_reflns_number 9888
_diffrn_reflns_point_group_measured_fraction_full 1.000
_diffrn_reflns_point_group_measured_fraction_max 0.997
_diffrn_reflns_theta_full 67.684
_diffrn_reflns_theta_max 79.169
_diffrn_reflns_theta_min 3.076
_diffrn_source 'Rotating-anode X-ray tube'
_diffrn_source_type 'PhotonJet R (Cu) X-ray Source'
_exptl_absorpt_coefficient_mu 0.873
_exptl_absorpt_correction_T_max 1.00000
_exptl_absorpt_correction_T_min 0.93566
_exptl_absorpt_correction_type multi-scan
_exptl_absorpt_process_details
;
CrysAlisPro 1.171.42.89a (Rigaku Oxford Diffraction, 2023)
Empirical absorption correction using spherical harmonics,
implemented in SCALE3 ABSPACK scaling algorithm.
;
_exptl_crystal_colour orange
_exptl_crystal_density_diffrn 1.445
_exptl_crystal_description blocks
_exptl_crystal_F_000 768
_exptl_crystal_size_max 0.139
_exptl_crystal_size_mid 0.101
_exptl_crystal_size_min 0.031
_refine_diff_density_max 0.300
_refine_diff_density_min -0.305
_refine_diff_density_rms 0.053
_refine_ls_extinction_method none
_refine_ls_goodness_of_fit_ref 1.061
_refine_ls_hydrogen_treatment mixed
_refine_ls_matrix_type full
_refine_ls_number_parameters 495
_refine_ls_number_reflns 9888
_refine_ls_number_restraints 34
_refine_ls_restrained_S_all 1.070
_refine_ls_R_factor_all 0.0584
_refine_ls_R_factor_gt 0.0505
_refine_ls_shift/su_max 0.000
_refine_ls_shift/su_mean 0.000
_refine_ls_structure_factor_coef Fsqd
_refine_ls_weighting_details 'w=1/[\s^2^(Fo^2^)+(0.0743P)^2^+0.6918P] where P=(Fo^2^+2Fc^2^)/3'
_refine_ls_weighting_scheme calc
_refine_ls_wR_factor_gt 0.1357
_refine_ls_wR_factor_ref 0.1419
_reflns_Friedel_coverage 0.000
_reflns_number_gt 8552
_reflns_number_total 9888
_reflns_threshold_expression 'I > 2\s(I)'
_cod_data_source_file d4ra06201a2.cif
_cod_data_source_block sb1525_hy_compound_3b
_cod_original_cell_volume 1684.45(8)
_cod_database_code 7249818
_shelx_shelxl_version_number 2014/7
_shelx_space_group_comment
;
The symmetry employed for this shelxl refinement is uniquely defined
by the following loop, which should always be used as a source of
symmetry information in preference to the above space-group names.
They are only intended as comments.
;
_shelx_estimated_absorpt_t_min 0.888
_shelx_estimated_absorpt_t_max 0.973

loop_
_space_group_symop_operation_xyz
'x, y, z'
'-x, -y, -z'

loop_
_atom_site_label
_atom_site_type_symbol
_atom_site_fract_x
_atom_site_fract_y
_atom_site_fract_z
_atom_site_U_iso_or_equiv
_atom_site_adp_type
_atom_site_occupancy
_atom_site_site_symmetry_order
_atom_site_calc_flag
_atom_site_refinement_flags_posn
_atom_site_refinement_flags_adp
_atom_site_refinement_flags_occupancy
_atom_site_disorder_assembly
_atom_site_disorder_group
O1 O 0.1715(2) 0.3873(2) 0.43331(5) 0.0275(4) Uani 1 1 d . . . . .
C2 C 0.1647(3) 0.3444(3) 0.38657(8) 0.0256(5) Uani 1 1 d . . . . .
N2 N 0.0188(3) 0.1863(3) 0.37629(7) 0.0343(5) Uani 1 1 d D . . . .
H2A H -0.060(4) 0.128(4) 0.3981(10) 0.051 Uiso 1 1 d D U . . .
H2B H 0.009(5) 0.162(5) 0.3452(7) 0.051 Uiso 1 1 d D U . . .
C3 C 0.2963(3) 0.4526(3) 0.35676(7) 0.0237(4) Uani 1 1 d . . . . .
C4 C 0.4551(3) 0.6331(3) 0.37287(7) 0.0244(5) Uani 1 1 d . . . . .
H4 H 0.5746 0.6288 0.3648 0.029 Uiso 1 1 calc R U . . .
C4A C 0.4557(3) 0.6570(3) 0.42530(8) 0.0242(5) Uani 1 1 d . . . . .
C5 C 0.6116(3) 0.8102(3) 0.44833(8) 0.0262(5) Uani 1 1 d . . . . .
O5 O 0.7492(3) 0.9114(2) 0.42675(6) 0.0333(4) Uani 1 1 d . . . . .
N6 N 0.6032(3) 0.8388(3) 0.49575(7) 0.0269(4) Uani 1 1 d . . . . .
C6 C 0.7580(4) 0.9946(4) 0.51874(9) 0.0350(6) Uani 1 1 d . . . . .
H6A H 0.7103 1.0728 0.5344 0.053 Uiso 1 1 calc R U . . .
H6B H 0.8474 1.0640 0.4955 0.053 Uiso 1 1 calc R U . . .
H6C H 0.8202 0.9517 0.5417 0.053 Uiso 1 1 calc R U . . .
C6A C 0.4569(3) 0.7219(3) 0.52225(8) 0.0250(5) Uani 1 1 d . . . . .
C7 C 0.4515(4) 0.7544(3) 0.57043(8) 0.0301(5) Uani 1 1 d . . . . .
H7 H 0.5485 0.8585 0.5856 0.036 Uiso 1 1 calc R U . . .
C8 C 0.3061(4) 0.6359(4) 0.59568(8) 0.0312(5) Uani 1 1 d . . . . .
H8 H 0.3036 0.6597 0.6281 0.037 Uiso 1 1 calc R U . . .
C9 C 0.1621(4) 0.4811(4) 0.57436(8) 0.0307(5) Uani 1 1 d . . . . .
H9 H 0.0633 0.3993 0.5922 0.037 Uiso 1 1 calc R U . . .
C10 C 0.1654(4) 0.4485(3) 0.52713(8) 0.0285(5) Uani 1 1 d . . . . .
H10 H 0.0673 0.3442 0.5124 0.034 Uiso 1 1 calc R U . . .
C10A C 0.3115(3) 0.5673(3) 0.50058(8) 0.0241(4) Uani 1 1 d . . . . .
C10B C 0.3184(3) 0.5413(3) 0.45128(8) 0.0246(4) Uani 1 1 d . . . . .
C11 C 0.2742(3) 0.3877(3) 0.30870(7) 0.0246(4) Uani 1 1 d . . . . .
O11 O 0.1523(3) 0.2446(2) 0.29212(6) 0.0304(4) Uani 1 1 d . . . . .
O12 O 0.4067(2) 0.5070(2) 0.28196(5) 0.0283(4) Uani 1 1 d . . . . .
C13 C 0.3864(4) 0.4627(4) 0.23244(8) 0.0340(5) Uani 1 1 d . . . . .
H13A H 0.2532 0.4112 0.2223 0.041 Uiso 1 1 calc R U . . .
H13B H 0.4336 0.3717 0.2250 0.041 Uiso 1 1 calc R U . . .
C14 C 0.4966(4) 0.6347(4) 0.20820(8) 0.0397(6) Uani 1 1 d . . . . .
H14A H 0.4856 0.6092 0.1745 0.060 Uiso 1 1 calc R U . . .
H14B H 0.4484 0.7235 0.2158 0.060 Uiso 1 1 calc R U . . .
H14C H 0.6281 0.6843 0.2185 0.060 Uiso 1 1 calc R U . . .
C15 C 0.4503(3) 0.7930(3) 0.34947(7) 0.0276(5) Uani 1 1 d D . . . .
C16 C 0.5491(6) 0.9113(5) 0.31806(11) 0.0312(7) Uiso 0.734(3) 1 d D . P A 1
H16 H 0.6602 0.9173 0.3050 0.037 Uiso 0.734(3) 1 calc R U P A 1
C17 C 0.4656(6) 1.0255(5) 0.30709(11) 0.0284(7) Uiso 0.734(3) 1 d D . P A 1
H17 H 0.5083 1.1209 0.2858 0.034 Uiso 0.734(3) 1 calc R U P A 1
C18 C 0.3126(5) 0.9723(5) 0.33297(12) 0.0333(7) Uiso 0.734(3) 1 d D . P A 1
H18 H 0.2286 1.0263 0.3330 0.040 Uiso 0.734(3) 1 calc R U P A 1
O19 O 0.2955(4) 0.8278(4) 0.35950(8) 0.0291(5) Uiso 0.734(3) 1 d D . P A 1
C16A C 0.3331(13) 0.8583(13) 0.3494(4) 0.0312(7) Uiso 0.266(3) 1 d D . P A 2
H16A H 0.2235 0.8164 0.3670 0.037 Uiso 0.266(3) 1 calc R U P A 2
C17A C 0.3916(14) 1.0042(12) 0.3186(3) 0.0284(7) Uiso 0.266(3) 1 d D . P A 2
H17A H 0.3286 1.0757 0.3110 0.034 Uiso 0.266(3) 1 calc R U P A 2
C18A C 0.5560(14) 1.0200(12) 0.3024(3) 0.0333(7) Uiso 0.266(3) 1 d D . P A 2
H18A H 0.6284 1.1078 0.2810 0.040 Uiso 0.266(3) 1 calc R U P A 2
O19A O 0.6062(9) 0.8907(9) 0.3212(2) 0.0291(5) Uiso 0.266(3) 1 d D . P A 2
O21 O 0.6893(2) 0.4225(2) 0.06937(5) 0.0243(3) Uani 1 1 d . . . . .
C22 C 0.6976(3) 0.3967(3) 0.11605(7) 0.0228(4) Uani 1 1 d . . . . .
N22 N 0.5483(3) 0.2474(3) 0.12768(7) 0.0285(4) Uani 1 1 d D . . . .
H22A H 0.544(5) 0.224(4) 0.1587(7) 0.043 Uiso 1 1 d D U . . .
H22B H 0.468(4) 0.175(4) 0.1057(9) 0.043 Uiso 1 1 d D U . . .
C23 C 0.8431(3) 0.5098(3) 0.14479(7) 0.0231(4) Uani 1 1 d . . . . .
C24 C 0.9903(3) 0.6905(3) 0.12837(7) 0.0248(4) Uani 1 1 d . . . . .
H24 H 1.1166 0.7049 0.1387 0.030 Uiso 1 1 calc R U . . .
C24A C 0.9806(3) 0.6908(3) 0.07587(7) 0.0229(4) Uani 1 1 d . . . . .
C25 C 1.1321(3) 0.8362(3) 0.05294(8) 0.0248(4) Uani 1 1 d . . . . .
O25 O 1.2720(2) 0.9474(2) 0.07491(6) 0.0316(4) Uani 1 1 d . . . . .
N26 N 1.1124(3) 0.8457(3) 0.00534(6) 0.0248(4) Uani 1 1 d . . . . .
C26 C 1.2614(4) 0.9942(3) -0.01783(9) 0.0325(5) Uani 1 1 d . . . . .
H26A H 1.3536 1.0751 0.0055 0.049 Uiso 1 1 calc R U . . .
H26B H 1.2083 1.0631 -0.0351 0.049 Uiso 1 1 calc R U . . .
H26C H 1.3221 0.9439 -0.0395 0.049 Uiso 1 1 calc R U . . .
C26A C 0.9616(3) 0.7181(3) -0.02120(8) 0.0242(4) Uani 1 1 d . . . . .
C27 C 0.9474(4) 0.7314(3) -0.06933(8) 0.0283(5) Uani 1 1 d . . . . .
H27 H 1.0414 0.8297 -0.0845 0.034 Uiso 1 1 calc R U . . .
C28 C 0.7968(4) 0.6018(4) -0.09490(8) 0.0304(5) Uani 1 1 d . . . . .
H28 H 0.7888 0.6119 -0.1276 0.036 Uiso 1 1 calc R U . . .
C29 C 0.6571(4) 0.4570(4) -0.07342(8) 0.0300(5) Uani 1 1 d . . . . .
H29 H 0.5551 0.3681 -0.0914 0.036 Uiso 1 1 calc R U . . .
C30 C 0.6678(3) 0.4437(3) -0.02597(8) 0.0272(5) Uani 1 1 d . . . . .
H30 H 0.5715 0.3460 -0.0112 0.033 Uiso 1 1 calc R U . . .
C30A C 0.8190(3) 0.5725(3) 0.00075(7) 0.0229(4) Uani 1 1 d . . . . .
C30B C 0.8359(3) 0.5663(3) 0.05030(7) 0.0232(4) Uani 1 1 d . . . . .
C31 C 0.8432(3) 0.4649(3) 0.19298(7) 0.0250(4) Uani 1 1 d . . . . .
O31 O 0.7222(3) 0.3340(2) 0.21181(5) 0.0301(4) Uani 1 1 d . . . . .
O32 O 0.9987(2) 0.5849(2) 0.21659(5) 0.0280(3) Uani 1 1 d . . . . .
C33 C 1.0045(4) 0.5690(4) 0.26673(8) 0.0322(5) Uani 1 1 d . . . . .
H33A H 1.1356 0.6317 0.2786 0.039 Uiso 1 1 calc R U . . .
H33B H 0.9553 0.4390 0.2740 0.039 Uiso 1 1 calc R U . . .
C34 C 0.8912(4) 0.6509(4) 0.29066(8) 0.0389(6) Uani 1 1 d . . . . .
H34A H 0.8977 0.6383 0.3243 0.058 Uiso 1 1 calc R U . . .
H34B H 0.9411 0.7802 0.2839 0.058 Uiso 1 1 calc R U . . .
H34C H 0.7609 0.5876 0.2793 0.058 Uiso 1 1 calc R U . . .
C35 C 0.9595(3) 0.8451(3) 0.14932(7) 0.0255(4) Uani 1 1 d D . . . .
C36 C 1.0382(4) 0.9672(3) 0.18498(8) 0.0328(5) Uani 1 1 d D . . . .
H36 H 1.1461 0.9844 0.2029 0.039 Uiso 1 1 calc R U . . .
C37 C 0.9305(4) 1.0659(3) 0.19086(8) 0.0360(6) Uani 1 1 d D . . . .
H37 H 0.9516 1.1603 0.2135 0.043 Uiso 1 1 calc R U . . .
C38 C 0.7927(4) 0.9988(3) 0.15797(8) 0.0335(5) Uani 1 1 d D . . . .
H38 H 0.6993 1.0399 0.1536 0.040 Uiso 1 1 calc R U . . .
O39 O 0.8061(2) 0.8623(2) 0.13155(5) 0.0285(4) Uani 1 1 d D . . . .

loop_
_atom_site_aniso_label
_atom_site_aniso_U_11
_atom_site_aniso_U_22
_atom_site_aniso_U_33
_atom_site_aniso_U_23
_atom_site_aniso_U_13
_atom_site_aniso_U_12
O1 0.0267(8) 0.0233(8) 0.0231(7) -0.0009(6) 0.0027(6) 0.0024(7)
C2 0.0279(12) 0.0225(11) 0.0240(10) 0.0005(8) 0.0017(8) 0.0088(9)
N2 0.0370(12) 0.0265(11) 0.0246(9) -0.0018(8) 0.0035(8) 0.0005(9)
C3 0.0265(11) 0.0175(10) 0.0261(10) 0.0018(8) 0.0016(8) 0.0086(9)
C4 0.0250(11) 0.0203(10) 0.0253(10) 0.0037(8) 0.0020(8) 0.0073(9)
C4A 0.0254(11) 0.0206(11) 0.0253(10) 0.0018(8) -0.0006(8) 0.0089(9)
C5 0.0272(12) 0.0208(11) 0.0273(10) 0.0027(8) -0.0006(9) 0.0075(9)
O5 0.0293(9) 0.0270(9) 0.0329(8) 0.0049(7) 0.0016(7) 0.0022(7)
N6 0.0264(10) 0.0198(9) 0.0283(9) -0.0009(7) -0.0024(8) 0.0047(8)
C6 0.0331(14) 0.0263(13) 0.0331(12) -0.0032(9) -0.0037(10) 0.0019(11)
C6A 0.0275(11) 0.0202(11) 0.0259(10) 0.0013(8) -0.0009(8) 0.0091(9)
C7 0.0329(13) 0.0253(12) 0.0288(11) -0.0033(9) -0.0036(9) 0.0102(10)
C8 0.0350(13) 0.0332(13) 0.0258(10) -0.0009(9) 0.0010(9) 0.0153(11)
C9 0.0317(13) 0.0301(12) 0.0279(11) 0.0031(9) 0.0047(9) 0.0110(11)
C10 0.0286(12) 0.0237(12) 0.0273(11) 0.0016(8) 0.0006(9) 0.0061(10)
C10A 0.0258(12) 0.0199(11) 0.0260(10) 0.0020(8) 0.0006(8) 0.0095(9)
C10B 0.0255(11) 0.0178(10) 0.0278(11) -0.0007(8) -0.0010(8) 0.0072(9)
C11 0.0263(11) 0.0221(11) 0.0267(10) 0.0026(8) 0.0030(8) 0.0116(9)
O11 0.0346(9) 0.0246(8) 0.0275(8) -0.0014(6) 0.0004(7) 0.0090(7)
O12 0.0279(9) 0.0279(9) 0.0242(7) 0.0012(6) 0.0035(6) 0.0075(7)
C13 0.0339(13) 0.0381(14) 0.0234(10) -0.0009(9) 0.0033(9) 0.0098(11)
C14 0.0368(14) 0.0460(16) 0.0273(11) 0.0067(10) 0.0022(10) 0.0094(12)
C15 0.0318(12) 0.0211(11) 0.0256(10) -0.0003(8) -0.0009(9) 0.0078(10)
O21 0.0220(8) 0.0218(8) 0.0223(7) 0.0014(6) 0.0001(6) 0.0033(7)
C22 0.0238(11) 0.0209(10) 0.0229(9) -0.0006(8) 0.0006(8) 0.0091(9)
N22 0.0286(10) 0.0226(10) 0.0254(9) 0.0011(7) -0.0019(8) 0.0032(8)
C23 0.0227(11) 0.0221(11) 0.0243(10) -0.0013(8) -0.0004(8) 0.0099(9)
C24 0.0237(11) 0.0235(11) 0.0248(10) -0.0027(8) 0.0001(8) 0.0083(9)
C24A 0.0219(11) 0.0211(11) 0.0246(10) -0.0009(8) 0.0017(8) 0.0085(9)
C25 0.0232(11) 0.0202(11) 0.0278(10) -0.0017(8) 0.0016(8) 0.0067(9)
O25 0.0281(9) 0.0251(9) 0.0319(8) -0.0031(6) -0.0010(7) 0.0032(7)
N26 0.0246(10) 0.0177(9) 0.0271(9) 0.0009(7) 0.0026(7) 0.0046(8)
C26 0.0278(12) 0.0260(12) 0.0328(12) 0.0048(9) 0.0036(9) 0.0013(10)
C26A 0.0246(11) 0.0193(11) 0.0273(11) -0.0007(8) 0.0008(8) 0.0084(9)
C27 0.0300(12) 0.0251(12) 0.0284(11) 0.0035(9) 0.0034(9) 0.0108(10)
C28 0.0344(13) 0.0322(13) 0.0248(10) 0.0018(9) -0.0001(9) 0.0148(11)
C29 0.0306(12) 0.0291(12) 0.0266(11) -0.0034(9) -0.0032(9) 0.0102(10)
C30 0.0257(11) 0.0260(12) 0.0263(10) 0.0002(8) 0.0000(9) 0.0080(10)
C30A 0.0223(11) 0.0194(10) 0.0258(10) -0.0004(8) 0.0000(8) 0.0080(9)
C30B 0.0236(11) 0.0184(10) 0.0255(10) 0.0002(8) 0.0025(8) 0.0073(9)
C31 0.0258(11) 0.0228(11) 0.0263(10) -0.0022(8) -0.0026(8) 0.0110(9)
O31 0.0349(9) 0.0250(8) 0.0270(8) 0.0026(6) 0.0003(7) 0.0098(7)
O32 0.0277(8) 0.0294(9) 0.0238(7) -0.0005(6) -0.0031(6) 0.0099(7)
C33 0.0345(13) 0.0390(14) 0.0242(10) 0.0017(9) -0.0044(9) 0.0173(11)
C34 0.0369(14) 0.0521(17) 0.0263(11) -0.0036(10) -0.0028(10) 0.0186(13)
C35 0.0262(11) 0.0198(11) 0.0269(10) 0.0003(8) 0.0005(8) 0.0067(9)
C36 0.0369(14) 0.0235(11) 0.0300(11) -0.0055(9) -0.0013(10) 0.0064(10)
C37 0.0526(16) 0.0212(11) 0.0317(12) -0.0023(9) 0.0071(11) 0.0140(11)
C38 0.0458(15) 0.0268(12) 0.0338(12) 0.0032(9) 0.0118(10) 0.0209(12)
O39 0.0331(9) 0.0251(8) 0.0287(8) 0.0000(6) 0.0021(6) 0.0141(7)

loop_
_atom_type_symbol
_atom_type_description
_atom_type_scat_dispersion_real
_atom_type_scat_dispersion_imag
_atom_type_scat_source
C C 0.0181 0.0091 'International Tables Vol C Tables 4.2.6.8 and 6.1.1.4'
H H 0.0000 0.0000 'International Tables Vol C Tables 4.2.6.8 and 6.1.1.4'
N N 0.0311 0.0180 'International Tables Vol C Tables 4.2.6.8 and 6.1.1.4'
O O 0.0492 0.0322 'International Tables Vol C Tables 4.2.6.8 and 6.1.1.4'

loop_
_geom_angle_atom_site_label_1
_geom_angle_atom_site_label_2
_geom_angle_atom_site_label_3
_geom_angle
_geom_angle_site_symmetry_1
_geom_angle_site_symmetry_3
_geom_angle_publ_flag
C10B O1 C2 118.90(18) . . ?
N2 C2 C3 127.3(2) . . ?
N2 C2 O1 110.0(2) . . ?
C3 C2 O1 122.7(2) . . ?
C2 N2 H2A 120(2) . . ?
C2 N2 H2B 110(2) . . ?
H2A N2 H2B 129(3) . . ?
C2 C3 C11 116.6(2) . . ?
C2 C3 C4 122.05(19) . . ?
C11 C3 C4 121.4(2) . . ?
C15 C4 C4A 110.87(19) . . ?
C15 C4 C3 113.18(19) . . ?
C4A C4 C3 109.91(19) . . ?
C15 C4 H4 107.5 . . ?
C4A C4 H4 107.5 . . ?
C3 C4 H4 107.5 . . ?
C10B C4A C5 119.0(2) . . ?
C10B C4A C4 122.5(2) . . ?
C5 C4A C4 118.5(2) . . ?
O5 C5 N6 120.5(2) . . ?
O5 C5 C4A 121.7(2) . . ?
N6 C5 C4A 117.9(2) . . ?
C5 N6 C6A 122.7(2) . . ?
C5 N6 C6 117.9(2) . . ?
C6A N6 C6 119.35(19) . . ?
N6 C6 H6A 109.5 . . ?
N6 C6 H6B 109.5 . . ?
H6A C6 H6B 109.5 . . ?
N6 C6 H6C 109.5 . . ?
H6A C6 H6C 109.5 . . ?
H6B C6 H6C 109.5 . . ?
N6 C6A C10A 119.5(2) . . ?
N6 C6A C7 121.6(2) . . ?
C10A C6A C7 118.9(2) . . ?
C8 C7 C6A 120.2(2) . . ?
C8 C7 H7 119.9 . . ?
C6A C7 H7 119.9 . . ?
C7 C8 C9 121.1(2) . . ?
C7 C8 H8 119.5 . . ?
C9 C8 H8 119.5 . . ?
C10 C9 C8 119.2(2) . . ?
C10 C9 H9 120.4 . . ?
C8 C9 H9 120.4 . . ?
C9 C10 C10A 120.9(2) . . ?
C9 C10 H10 119.6 . . ?
C10A C10 H10 119.6 . . ?
C10 C10A C6A 119.7(2) . . ?
C10 C10A C10B 122.8(2) . . ?
C6A C10A C10B 117.4(2) . . ?
C4A C10B O1 123.5(2) . . ?
C4A C10B C10A 123.3(2) . . ?
O1 C10B C10A 113.3(2) . . ?
O11 C11 O12 121.4(2) . . ?
O11 C11 C3 126.7(2) . . ?
O12 C11 C3 111.93(19) . . ?
C11 O12 C13 116.18(19) . . ?
O12 C13 C14 107.5(2) . . ?
O12 C13 H13A 110.2 . . ?
C14 C13 H13A 110.2 . . ?
O12 C13 H13B 110.2 . . ?
C14 C13 H13B 110.2 . . ?
H13A C13 H13B 108.5 . . ?
C13 C14 H14A 109.5 . . ?
C13 C14 H14B 109.5 . . ?
H14A C14 H14B 109.5 . . ?
C13 C14 H14C 109.5 . . ?
H14A C14 H14C 109.5 . . ?
H14B C14 H14C 109.5 . . ?
C16 C15 O19 107.2(3) . . ?
C16A C15 O19A 112.6(5) . . ?
C16A C15 C4 132.4(5) . . ?
C16 C15 C4 137.1(3) . . ?
O19 C15 C4 115.5(2) . . ?
O19A C15 C4 114.9(3) . . ?
C15 C16 C17 110.3(3) . . ?
C15 C16 H16 124.8 . . ?
C17 C16 H16 124.8 . . ?
C18 C17 C16 106.0(3) . . ?
C18 C17 H17 127.0 . . ?
C16 C17 H17 127.0 . . ?
C17 C18 O19 110.2(3) . . ?
C17 C18 H18 124.9 . . ?
O19 C18 H18 124.9 . . ?
C18 O19 C15 106.3(2) . . ?
C15 C16A C17A 109.0(7) . . ?
C15 C16A H16A 125.5 . . ?
C17A C16A H16A 125.5 . . ?
C18A C17A C16A 105.4(6) . . ?
C18A C17A H17A 127.3 . . ?
C16A C17A H17A 127.3 . . ?
C17A C18A O19A 111.6(6) . . ?
C17A C18A H18A 124.2 . . ?
O19A C18A H18A 124.2 . . ?
C18A O19A C15 101.3(5) . . ?
C22 O21 C30B 118.70(17) . . ?
N22 C22 C23 127.1(2) . . ?
N22 C22 O21 110.13(18) . . ?
C23 C22 O21 122.8(2) . . ?
C22 N22 H22A 115(2) . . ?
C22 N22 H22B 120(2) . . ?
H22A N22 H22B 125(3) . . ?
C22 C23 C31 118.4(2) . . ?
C22 C23 C24 121.28(19) . . ?
C31 C23 C24 119.98(19) . . ?
C35 C24 C24A 110.53(19) . . ?
C35 C24 C23 109.98(18) . . ?
C24A C24 C23 109.50(18) . . ?
C35 C24 H24 108.9 . . ?
C24A C24 H24 108.9 . . ?
C23 C24 H24 108.9 . . ?
C30B C24A C25 119.7(2) . . ?
C30B C24A C24 122.4(2) . . ?
C25 C24A C24 117.8(2) . . ?
O25 C25 N26 121.1(2) . . ?
O25 C25 C24A 121.7(2) . . ?
N26 C25 C24A 117.2(2) . . ?
C25 N26 C26A 123.08(19) . . ?
C25 N26 C26 117.64(19) . . ?
C26A N26 C26 119.25(19) . . ?
N26 C26 H26A 109.5 . . ?
N26 C26 H26B 109.5 . . ?
H26A C26 H26B 109.5 . . ?
N26 C26 H26C 109.5 . . ?
H26A C26 H26C 109.5 . . ?
H26B C26 H26C 109.5 . . ?
N26 C26A C27 121.4(2) . . ?
N26 C26A C30A 119.6(2) . . ?
C27 C26A C30A 118.9(2) . . ?
C28 C27 C26A 120.2(2) . . ?
C28 C27 H27 119.9 . . ?
C26A C27 H27 119.9 . . ?
C27 C28 C29 121.0(2) . . ?
C27 C28 H28 119.5 . . ?
C29 C28 H28 119.5 . . ?
C30 C29 C28 119.5(2) . . ?
C30 C29 H29 120.3 . . ?
C28 C29 H29 120.3 . . ?
C29 C30 C30A 120.8(2) . . ?
C29 C30 H30 119.6 . . ?
C30A C30 H30 119.6 . . ?
C30 C30A C26A 119.6(2) . . ?
C30 C30A C30B 123.0(2) . . ?
C26A C30A C30B 117.3(2) . . ?
C24A C30B O21 123.15(19) . . ?
C24A C30B C30A 122.9(2) . . ?
O21 C30B C30A 113.95(19) . . ?
O31 C31 O32 121.80(19) . . ?
O31 C31 C23 126.6(2) . . ?
O32 C31 C23 111.6(2) . . ?
C31 O32 C33 116.97(19) . . ?
O32 C33 C34 111.3(2) . . ?
O32 C33 H33A 109.4 . . ?
C34 C33 H33A 109.4 . . ?
O32 C33 H33B 109.4 . . ?
C34 C33 H33B 109.4 . . ?
H33A C33 H33B 108.0 . . ?
C33 C34 H34A 109.5 . . ?
C33 C34 H34B 109.5 . . ?
H34A C34 H34B 109.5 . . ?
C33 C34 H34C 109.5 . . ?
H34A C34 H34C 109.5 . . ?
H34B C34 H34C 109.5 . . ?
C36 C35 O39 109.3(2) . . ?
C36 C35 C24 135.0(2) . . ?
O39 C35 C24 115.38(18) . . ?
C35 C36 C37 107.6(2) . . ?
C35 C36 H36 126.2 . . ?
C37 C36 H36 126.2 . . ?
C38 C37 C36 106.3(2) . . ?
C38 C37 H37 126.8 . . ?
C36 C37 H37 126.8 . . ?
C37 C38 O39 110.4(2) . . ?
C37 C38 H38 124.8 . . ?
O39 C38 H38 124.8 . . ?
C38 O39 C35 106.27(18) . . ?

loop_
_geom_bond_atom_site_label_1
_geom_bond_atom_site_label_2
_geom_bond_distance
_geom_bond_site_symmetry_2
_geom_bond_publ_flag
O1 C10B 1.369(3) . ?
O1 C2 1.374(3) . ?
C2 N2 1.327(3) . ?
C2 C3 1.371(3) . ?
N2 H2A 0.89(2) . ?
N2 H2B 0.90(2) . ?
C3 C11 1.446(3) . ?
C3 C4 1.517(3) . ?
C4 C15 1.503(3) . ?
C4 C4A 1.515(3) . ?
C4 H4 1.0000 . ?
C4A C10B 1.347(3) . ?
C4A C5 1.454(3) . ?
C5 O5 1.238(3) . ?
C5 N6 1.385(3) . ?
N6 C6A 1.397(3) . ?
N6 C6 1.460(3) . ?
C6 H6A 0.9800 . ?
C6 H6B 0.9800 . ?
C6 H6C 0.9800 . ?
C6A C10A 1.406(3) . ?
C6A C7 1.408(3) . ?
C7 C8 1.377(4) . ?
C7 H7 0.9500 . ?
C8 C9 1.398(4) . ?
C8 H8 0.9500 . ?
C9 C10 1.379(3) . ?
C9 H9 0.9500 . ?
C10 C10A 1.402(3) . ?
C10 H10 0.9500 . ?
C10A C10B 1.433(3) . ?
C11 O11 1.224(3) . ?
C11 O12 1.352(3) . ?
O12 C13 1.448(3) . ?
C13 C14 1.494(4) . ?
C13 H13A 0.9900 . ?
C13 H13B 0.9900 . ?
C14 H14A 0.9800 . ?
C14 H14B 0.9800 . ?
C14 H14C 0.9800 . ?
C15 C16A 1.263(7) . ?
C15 C16 1.334(4) . ?
C15 O19 1.415(3) . ?
C15 O19A 1.431(6) . ?
C16 C17 1.404(5) . ?
C16 H16 0.9500 . ?
C17 C18 1.348(5) . ?
C17 H17 0.9500 . ?
C18 O19 1.383(4) . ?
C18 H18 0.9500 . ?
C16A C17A 1.418(8) . ?
C16A H16A 0.9500 . ?
C17A C18A 1.351(9) . ?
C17A H17A 0.9500 . ?
C18A O19A 1.402(8) . ?
C18A H18A 0.9500 . ?
O21 C22 1.370(2) . ?
O21 C30B 1.380(3) . ?
C22 N22 1.336(3) . ?
C22 C23 1.367(3) . ?
N22 H22A 0.915(19) . ?
N22 H22B 0.89(2) . ?
C23 C31 1.444(3) . ?
C23 C24 1.525(3) . ?
C24 C35 1.502(3) . ?
C24 C24A 1.511(3) . ?
C24 H24 1.0000 . ?
C24A C30B 1.344(3) . ?
C24A C25 1.457(3) . ?
C25 O25 1.235(3) . ?
C25 N26 1.384(3) . ?
N26 C26A 1.393(3) . ?
N26 C26 1.463(3) . ?
C26 H26A 0.9800 . ?
C26 H26B 0.9800 . ?
C26 H26C 0.9800 . ?
C26A C27 1.398(3) . ?
C26A C30A 1.411(3) . ?
C27 C28 1.384(3) . ?
C27 H27 0.9500 . ?
C28 C29 1.391(4) . ?
C28 H28 0.9500 . ?
C29 C30 1.376(3) . ?
C29 H29 0.9500 . ?
C30 C30A 1.401(3) . ?
C30 H30 0.9500 . ?
C30A C30B 1.434(3) . ?
C31 O31 1.232(3) . ?
C31 O32 1.352(3) . ?
O32 C33 1.453(3) . ?
C33 C34 1.504(4) . ?
C33 H33A 0.9900 . ?
C33 H33B 0.9900 . ?
C34 H34A 0.9800 . ?
C34 H34B 0.9800 . ?
C34 H34C 0.9800 . ?
C35 C36 1.347(3) . ?
C35 O39 1.382(3) . ?
C36 C37 1.422(4) . ?
C36 H36 0.9500 . ?
C37 C38 1.345(4) . ?
C37 H37 0.9500 . ?
C38 O39 1.376(3) . ?
C38 H38 0.9500 . ?

loop_
_geom_hbond_atom_site_label_D
_geom_hbond_atom_site_label_H
_geom_hbond_atom_site_label_A
_geom_hbond_distance_DH
_geom_hbond_distance_HA
_geom_hbond_distance_DA
_geom_hbond_angle_DHA
_geom_hbond_site_symmetry_A
N2 H2A O5 0.89(2) 1.97(2) 2.801(3) 155(3) 1_445
N2 H2B O11 0.90(2) 1.88(3) 2.632(3) 139(3) .
N22 H22A O31 0.915(19) 1.97(3) 2.684(3) 133(3) .
N22 H22B O25 0.89(2) 2.00(2) 2.848(3) 159(3) 1_445

loop_
_geom_torsion_atom_site_label_1
_geom_torsion_atom_site_label_2
_geom_torsion_atom_site_label_3
_geom_torsion_atom_site_label_4
_geom_torsion
_geom_torsion_site_symmetry_1
_geom_torsion_site_symmetry_2
_geom_torsion_site_symmetry_3
_geom_torsion_site_symmetry_4
_geom_torsion_publ_flag
C10B O1 C2 N2 176.5(2) . . . . ?
C10B O1 C2 C3 -2.1(3) . . . . ?
N2 C2 C3 C11 0.0(4) . . . . ?
O1 C2 C3 C11 178.3(2) . . . . ?
N2 C2 C3 C4 178.8(2) . . . . ?
O1 C2 C3 C4 -2.9(4) . . . . ?
C2 C3 C4 C15 -117.4(2) . . . . ?
C11 C3 C4 C15 61.3(3) . . . . ?
C2 C3 C4 C4A 7.2(3) . . . . ?
C11 C3 C4 C4A -174.1(2) . . . . ?
C15 C4 C4A C10B 118.4(2) . . . . ?
C3 C4 C4A C10B -7.5(3) . . . . ?
C15 C4 C4A C5 -62.1(3) . . . . ?
C3 C4 C4A C5 172.0(2) . . . . ?
C10B C4A C5 O5 173.6(2) . . . . ?
C4 C4A C5 O5 -5.9(3) . . . . ?
C10B C4A C5 N6 -5.5(3) . . . . ?
C4 C4A C5 N6 175.0(2) . . . . ?
O5 C5 N6 C6A -175.8(2) . . . . ?
C4A C5 N6 C6A 3.4(3) . . . . ?
O5 C5 N6 C6 2.0(3) . . . . ?
C4A C5 N6 C6 -178.8(2) . . . . ?
C5 N6 C6A C10A 0.5(4) . . . . ?
C6 N6 C6A C10A -177.3(2) . . . . ?
C5 N6 C6A C7 -179.8(2) . . . . ?
C6 N6 C6A C7 2.4(4) . . . . ?
N6 C6A C7 C8 -179.5(2) . . . . ?
C10A C6A C7 C8 0.2(4) . . . . ?
C6A C7 C8 C9 0.4(4) . . . . ?
C7 C8 C9 C10 -0.8(4) . . . . ?
C8 C9 C10 C10A 0.6(4) . . . . ?
C9 C10 C10A C6A 0.0(4) . . . . ?
C9 C10 C10A C10B -178.4(2) . . . . ?
N6 C6A C10A C10 179.3(2) . . . . ?
C7 C6A C10A C10 -0.4(4) . . . . ?
N6 C6A C10A C10B -2.2(3) . . . . ?
C7 C6A C10A C10B 178.1(2) . . . . ?
C5 C4A C10B O1 -176.0(2) . . . . ?
C4 C4A C10B O1 3.5(4) . . . . ?
C5 C4A C10B C10A 4.0(4) . . . . ?
C4 C4A C10B C10A -176.5(2) . . . . ?
C2 O1 C10B C4A 1.8(3) . . . . ?
C2 O1 C10B C10A -178.2(2) . . . . ?
C10 C10A C10B C4A 178.3(2) . . . . ?
C6A C10A C10B C4A -0.2(4) . . . . ?
C10 C10A C10B O1 -1.7(3) . . . . ?
C6A C10A C10B O1 179.9(2) . . . . ?
C2 C3 C11 O11 -1.6(4) . . . . ?
C4 C3 C11 O11 179.7(2) . . . . ?
C2 C3 C11 O12 177.7(2) . . . . ?
C4 C3 C11 O12 -1.1(3) . . . . ?
O11 C11 O12 C13 5.0(3) . . . . ?
C3 C11 O12 C13 -174.3(2) . . . . ?
C11 O12 C13 C14 159.4(2) . . . . ?
C4A C4 C15 C16A -61.3(8) . . . . ?
C3 C4 C15 C16A 62.7(8) . . . . ?
C4A C4 C15 C16 126.8(3) . . . . ?
C3 C4 C15 C16 -109.2(4) . . . . ?
C4A C4 C15 O19 -58.8(3) . . . . ?
C3 C4 C15 O19 65.2(3) . . . . ?
C4A C4 C15 O19A 119.7(3) . . . . ?
C3 C4 C15 O19A -116.3(4) . . . . ?
O19 C15 C16 C17 0.6(4) . . . . ?
C4 C15 C16 C17 175.3(3) . . . . ?
C15 C16 C17 C18 0.0(4) . . . . ?
C16 C17 C18 O19 -0.6(4) . . . . ?
C17 C18 O19 C15 0.9(4) . . . . ?
C16 C15 O19 C18 -0.9(3) . . . . ?
C4 C15 O19 C18 -176.9(2) . . . . ?
O19A C15 C16A C17A 3.0(10) . . . . ?
C4 C15 C16A C17A -176.0(5) . . . . ?
C15 C16A C17A C18A -2.0(11) . . . . ?
C16A C17A C18A O19A 0.2(11) . . . . ?
C17A C18A O19A C15 1.4(9) . . . . ?
C16A C15 O19A C18A -2.8(8) . . . . ?
C4 C15 O19A C18A 176.4(5) . . . . ?
C30B O21 C22 N22 -177.26(19) . . . . ?
C30B O21 C22 C23 1.6(3) . . . . ?
N22 C22 C23 C31 1.9(4) . . . . ?
O21 C22 C23 C31 -176.7(2) . . . . ?
N22 C22 C23 C24 -171.0(2) . . . . ?
O21 C22 C23 C24 10.4(3) . . . . ?
C22 C23 C24 C35 104.8(2) . . . . ?
C31 C23 C24 C35 -68.0(3) . . . . ?
C22 C23 C24 C24A -16.8(3) . . . . ?
C31 C23 C24 C24A 170.4(2) . . . . ?
C35 C24 C24A C30B -107.7(3) . . . . ?
C23 C24 C24A C30B 13.6(3) . . . . ?
C35 C24 C24A C25 70.2(3) . . . . ?
C23 C24 C24A C25 -168.5(2) . . . . ?
C30B C24A C25 O25 -176.1(2) . . . . ?
C24 C24A C25 O25 5.9(3) . . . . ?
C30B C24A C25 N26 4.3(3) . . . . ?
C24 C24A C25 N26 -173.6(2) . . . . ?
O25 C25 N26 C26A 176.8(2) . . . . ?
C24A C25 N26 C26A -3.7(3) . . . . ?
O25 C25 N26 C26 -1.2(3) . . . . ?
C24A C25 N26 C26 178.3(2) . . . . ?
C25 N26 C26A C27 -179.4(2) . . . . ?
C26 N26 C26A C27 -1.5(3) . . . . ?
C25 N26 C26A C30A 0.9(3) . . . . ?
C26 N26 C26A C30A 178.8(2) . . . . ?
N26 C26A C27 C28 179.4(2) . . . . ?
C30A C26A C27 C28 -0.9(4) . . . . ?
C26A C27 C28 C29 0.2(4) . . . . ?
C27 C28 C29 C30 0.7(4) . . . . ?
C28 C29 C30 C30A -1.0(4) . . . . ?
C29 C30 C30A C26A 0.3(4) . . . . ?
C29 C30 C30A C30B 179.2(2) . . . . ?
N26 C26A C30A C30 -179.7(2) . . . . ?
C27 C26A C30A C30 0.6(3) . . . . ?
N26 C26A C30A C30B 1.4(3) . . . . ?
C27 C26A C30A C30B -178.3(2) . . . . ?
C25 C24A C30B O21 178.6(2) . . . . ?
C24 C24A C30B O21 -3.6(4) . . . . ?
C25 C24A C30B C30A -2.3(4) . . . . ?
C24 C24A C30B C30A 175.6(2) . . . . ?
C22 O21 C30B C24A -5.1(3) . . . . ?
C22 O21 C30B C30A 175.63(19) . . . . ?
C30 C30A C30B C24A -179.5(2) . . . . ?
C26A C30A C30B C24A -0.6(3) . . . . ?
C30 C30A C30B O21 -0.3(3) . . . . ?
C26A C30A C30B O21 178.6(2) . . . . ?
C22 C23 C31 O31 -1.3(4) . . . . ?
C24 C23 C31 O31 171.8(2) . . . . ?
C22 C23 C31 O32 177.7(2) . . . . ?
C24 C23 C31 O32 -9.3(3) . . . . ?
O31 C31 O32 C33 -9.0(3) . . . . ?
C23 C31 O32 C33 172.06(19) . . . . ?
C31 O32 C33 C34 -78.3(3) . . . . ?
C24A C24 C35 C36 -137.7(3) . . . . ?
C23 C24 C35 C36 101.3(3) . . . . ?
C24A C24 C35 O39 48.9(3) . . . . ?
C23 C24 C35 O39 -72.1(2) . . . . ?
O39 C35 C36 C37 0.7(3) . . . . ?
C24 C35 C36 C37 -173.0(2) . . . . ?
C35 C36 C37 C38 -0.6(3) . . . . ?
C36 C37 C38 O39 0.3(3) . . . . ?
C37 C38 O39 C35 0.2(3) . . . . ?
C36 C35 O39 C38 -0.5(3) . . . . ?
C24 C35 O39 C38 174.51(19) . . . . ?
